data_4061346
loop_
_publ_author_name
'Kim, Sung-Joon'
'Choi, Dong-Woong'
'Lee, Young-Joo'
'Chae, Byung-Hoon'
'Ko, Jaejung'
'Kang, Sang Ook'

_publ_section_title
;
 Titanium Complexes Incorporating 1,1-Bis(tert-butylamido)-1-silacycloalkane
 Ligands: Generation of Alkyl Derivatives and Reactivity toward Molecular
 Oxygen
;
_journal_coden_ASTM ORGND7
_journal_issue 3
_journal_name_full Organometallics
_journal_page_first 559
_journal_page_last 567
_journal_paper_doi 10.1021/om034174b
_journal_volume 23
_journal_year 2004
_chemical_formula_sum 'C13 H30 N2 O Si Ti'
_chemical_formula_weight 306.38
_space_group_IT_number 2
_symmetry_cell_setting triclinic
_symmetry_space_group_name_Hall '-P 1'
_symmetry_space_group_name_H-M 'P -1'
_cell_angle_alpha 90.046(5)
_cell_angle_beta 113.521(4)
_cell_angle_gamma 94.306(5)
_cell_formula_units_Z 2
_cell_length_a 8.9319(5)
_cell_length_b 10.0666(5)
_cell_length_c 10.5719(7)
_cell_measurement_temperature 293(2)
_cell_volume 868.63(9)
_diffrn_ambient_temperature 293(2)
_exptl_crystal_density_diffrn 1.171
_cod_depositor_comments
;
The following automatic conversions were performed:
'_symmetry_cell_setting' value 'Triclinic' changed to 'triclinic'
according to '/home/saulius/struct/CIF-dictionaries/cif_core.dic'
dictionary named 'cif_core.dic' version 2.4.1 from 2010-06-29.

Automatic conversion script
Id: cif_fix_enum 1527 2010-12-29 10:47:43Z saulius 
;
_cod_database_code 4061346

loop_
_symmetry_equiv_pos_as_xyz
'x, y, z'
'-x, -y, -z'

loop_
_atom_site_label
_atom_site_type_symbol
_atom_site_fract_x
_atom_site_fract_y
_atom_site_fract_z
_atom_site_U_iso_or_equiv
_atom_site_adp_type
_atom_site_occupancy
_atom_site_calc_flag
_atom_site_refinement_flags
_atom_site_disorder_assembly
_atom_site_disorder_group
Ti1 Ti 0.02322(6) 0.14814(5) 0.57489(5) 0.03047(17) Uani 1 d . . .
Si1 Si -0.12076(11) 0.27535(9) 0.70568(9) 0.0389(2) Uani 1 d . . .
O1 O 0.0108(3) 0.05015(19) 0.39964(19) 0.0360(5) Uani 1 d . . .
N1 N 0.0675(3) 0.2076(2) 0.7586(2) 0.0343(6) Uani 1 d . . .
N2 N -0.1674(3) 0.2372(2) 0.5332(2) 0.0375(6) Uani 1 d . . .
C1 C -0.1454(5) 0.4428(4) 0.7720(4) 0.0654(11) Uani 1 d . . .
H1A H -0.0457 0.4842 0.8431 0.078 Uiso 1 calc R . .
H1B H -0.1964 0.5046 0.6999 0.078 Uiso 1 calc R . .
C2 C -0.2632(7) 0.3721(5) 0.8279(6) 0.0906(16) Uani 1 d . . .
H2A H -0.3704 0.4063 0.7878 0.109 Uiso 1 calc R . .
H2B H -0.2210 0.3827 0.9276 0.109 Uiso 1 calc R . .
C3 C -0.2716(5) 0.2253(4) 0.7835(4) 0.0616(10) Uani 1 d . . .
H3A H -0.3784 0.1910 0.7166 0.074 Uiso 1 calc R . .
H3B H -0.2304 0.1661 0.8601 0.074 Uiso 1 calc R . .
C4 C 0.2060(4) 0.2201(4) 0.8964(3) 0.0472(8) Uani 1 d . . .
C5 C 0.3250(5) 0.1174(5) 0.9021(4) 0.0727(13) Uani 1 d . . .
H5A H 0.2697 0.0296 0.8876 0.109 Uiso 1 calc R . .
H5B H 0.4151 0.1237 0.9908 0.109 Uiso 1 calc R . .
H5C H 0.3653 0.1339 0.8314 0.109 Uiso 1 calc R . .
C6 C 0.2937(5) 0.3607(4) 0.9176(4) 0.0741(13) Uani 1 d . . .
H6A H 0.3388 0.3746 0.8497 0.111 Uiso 1 calc R . .
H6B H 0.3802 0.3697 1.0082 0.111 Uiso 1 calc R . .
H6C H 0.2168 0.4256 0.9082 0.111 Uiso 1 calc R . .
C7 C 0.1439(6) 0.1953(5) 1.0104(4) 0.0770(13) Uani 1 d . . .
H7A H 0.0704 0.2611 1.0078 0.115 Uiso 1 calc R . .
H7B H 0.2350 0.2010 1.0985 0.115 Uiso 1 calc R . .
H7C H 0.0872 0.1081 0.9965 0.115 Uiso 1 calc R . .
C8 C -0.3201(4) 0.2503(3) 0.4082(3) 0.0457(8) Uani 1 d . . .
C9 C -0.4221(5) 0.3534(4) 0.4327(4) 0.0679(12) Uani 1 d . . .
H9A H -0.4505 0.3276 0.5082 0.102 Uiso 1 calc R . .
H9B H -0.5202 0.3593 0.3510 0.102 Uiso 1 calc R . .
H9C H -0.3601 0.4386 0.4544 0.102 Uiso 1 calc R . .
C10 C -0.4191(5) 0.1140(4) 0.3746(5) 0.0835(15) Uani 1 d . . .
H10A H -0.3543 0.0484 0.3601 0.125 Uiso 1 calc R . .
H10B H -0.5170 0.1192 0.2925 0.125 Uiso 1 calc R . .
H10C H -0.4479 0.0890 0.4501 0.125 Uiso 1 calc R . .
C11 C -0.2744(6) 0.2917(5) 0.2912(4) 0.0840(15) Uani 1 d . . .
H11A H -0.2055 0.3736 0.3165 0.126 Uiso 1 calc R . .
H11B H -0.3719 0.3045 0.2110 0.126 Uiso 1 calc R . .
H11C H -0.2166 0.2236 0.2712 0.126 Uiso 1 calc R . .
C12 C 0.2146(5) 0.2762(4) 0.5585(4) 0.0707(12) Uani 1 d . . .
H12A H 0.1699 0.3312 0.4802 0.106 Uiso 1 calc R . .
H12B H 0.2940 0.2236 0.5472 0.106 Uiso 1 calc R . .
H12C H 0.2664 0.3316 0.6408 0.106 Uiso 1 calc R . .
C13 C 0.0678(5) 0.0956(4) 0.2974(4) 0.0557(10) Uani 1 d . . .
H13A H 0.1841 0.0901 0.3313 0.084 Uiso 1 calc R . .
H13B H 0.0434 0.1864 0.2775 0.084 Uiso 1 calc R . .
H13C H 0.0143 0.0409 0.2148 0.084 Uiso 1 calc R . .

loop_
_atom_site_aniso_label
_atom_site_aniso_U_11
_atom_site_aniso_U_22
_atom_site_aniso_U_33
_atom_site_aniso_U_23
_atom_site_aniso_U_13
_atom_site_aniso_U_12
Ti1 0.0306(3) 0.0332(3) 0.0274(3) -0.0022(2) 0.0113(2) 0.0032(2)
Si1 0.0395(5) 0.0401(5) 0.0378(5) -0.0073(4) 0.0153(4) 0.0078(4)
O1 0.0507(13) 0.0339(11) 0.0294(11) 0.0022(8) 0.0224(10) 0.0039(10)
N1 0.0351(13) 0.0379(14) 0.0270(12) -0.0032(10) 0.0091(11) 0.0040(11)
N2 0.0358(14) 0.0384(14) 0.0340(14) -0.0007(11) 0.0081(11) 0.0108(11)
C1 0.068(3) 0.058(2) 0.062(2) -0.0187(19) 0.014(2) 0.022(2)
C2 0.099(4) 0.103(4) 0.093(4) -0.019(3) 0.059(3) 0.032(3)
C3 0.056(2) 0.077(3) 0.062(2) -0.010(2) 0.035(2) 0.005(2)
C4 0.0456(19) 0.058(2) 0.0289(16) -0.0082(15) 0.0048(14) 0.0085(16)
C5 0.055(2) 0.088(3) 0.055(2) -0.007(2) -0.003(2) 0.030(2)
C6 0.060(3) 0.070(3) 0.063(3) -0.022(2) -0.003(2) -0.005(2)
C7 0.081(3) 0.113(4) 0.0300(19) -0.001(2) 0.013(2) 0.015(3)
C8 0.0424(19) 0.0451(19) 0.0399(18) 0.0008(15) 0.0046(15) 0.0139(15)
C9 0.050(2) 0.071(3) 0.074(3) -0.001(2) 0.011(2) 0.028(2)
C10 0.063(3) 0.061(3) 0.085(3) -0.011(2) -0.014(2) 0.007(2)
C11 0.073(3) 0.128(4) 0.048(2) 0.032(3) 0.015(2) 0.042(3)
C12 0.073(3) 0.082(3) 0.059(2) -0.019(2) 0.037(2) -0.035(2)
C13 0.085(3) 0.050(2) 0.046(2) -0.0015(16) 0.041(2) -0.0029(19)

loop_
_geom_bond_atom_site_label_1
_geom_bond_atom_site_label_2
_geom_bond_distance
_geom_bond_site_symmetry_2
_geom_bond_publ_flag
Ti1 N2 1.878(2) . ?
Ti1 N1 1.907(2) . ?
Ti1 O1 2.031(2) 2_556 ?
Ti1 O1 2.0579(19) . ?
Ti1 C12 2.126(4) . ?
Ti1 Si1 2.6209(10) . ?
Ti1 Ti1 3.2951(10) 2_556 ?
Si1 N2 1.737(3) . ?
Si1 N1 1.740(3) . ?
Si1 C3 1.879(4) . ?
Si1 C1 1.887(4) . ?
Si1 C2 2.394(4) . ?
O1 C13 1.429(4) . ?
O1 Ti1 2.031(2) 2_556 ?
N1 C4 1.485(4) . ?
N2 C8 1.487(4) . ?
C1 C2 1.532(6) . ?
C2 C3 1.537(6) . ?
C4 C5 1.523(5) . ?
C4 C7 1.529(5) . ?
C4 C6 1.536(5) . ?
C8 C11 1.500(5) . ?
C8 C9 1.518(5) . ?
C8 C10 1.536(5) . ?
